data_4112823
loop_
_publ_author_name
'Caroline Crey-Desbiolles'
'Jean Lhomme'
'Pascal Dumy'
'Mitsuharu Kotera'

_publ_section_title
;
 3-Nitro-3-deaza-2'-deoxyadenosine as a Versatile Photocleavable
 2'-Deoxyadenosine Mimic
;
_journal_name_full 'Journal of the American Chemical Society'
_journal_page_first 9532
_journal_page_last 9533
_journal_paper_doi 10.1021/ja047976m
_journal_volume 126
_journal_year 2004
_chemical_formula_moiety 'C11 H13 N5 O5, H2 O '
_chemical_formula_sum 'C11 H15 N5 O6'
_chemical_formula_weight 313.27
_space_group_IT_number 4
_symmetry_cell_setting monoclinic
_symmetry_Int_Tables_number 4
_symmetry_space_group_name_Hall 'P 2yb'
_symmetry_space_group_name_H-M 'P 1 21 1'
_audit_creation_date 2004-03-04
_audit_creation_method 'by teXsan v1.8'
_cell_angle_alpha 90
_cell_angle_beta 95.98(3)
_cell_angle_gamma 90
_cell_formula_units_Z 2
_cell_length_a 4.709(2)
_cell_length_b 7.550(3)
_cell_length_c 18.96(1)
_cell_measurement_reflns_used 25
_cell_measurement_temperature 293.0
_cell_measurement_theta_max 11.7
_cell_measurement_theta_min 9.3
_cell_volume 670.4(5)
_computing_cell_refinement 'Enraf Nonius CAD4'
_computing_data_collection 'Enraf Nonius CAD4'
_computing_data_reduction 'teXsan (MSC, 1992-1997)'
_computing_publication_material 'teXsan (MSC, 1992-1997)'
_computing_structure_refinement 'teXsan (MSC, 1992-1997)'
_computing_structure_solution SIR92
_diffrn_ambient_temperature 293.0
_diffrn_measurement_device_type CAD-4
_diffrn_measurement_method \w
_diffrn_orient_matrix_UB_11 -0.08698
_diffrn_orient_matrix_UB_12 0.12070
_diffrn_orient_matrix_UB_13 -0.00580
_diffrn_orient_matrix_UB_21 -0.19496
_diffrn_orient_matrix_UB_22 -0.05375
_diffrn_orient_matrix_UB_23 -0.00329
_diffrn_orient_matrix_UB_31 0.00055
_diffrn_orient_matrix_UB_32 0.00999
_diffrn_orient_matrix_UB_33 0.05263
_diffrn_radiation_detector 'scintillation counter'
_diffrn_radiation_monochromator graphite
_diffrn_radiation_source 'X-ray tube'
_diffrn_radiation_type 'Mo K\a'
_diffrn_radiation_wavelength 0.71073
_diffrn_reflns_av_R_equivalents 0.03768
_diffrn_reflns_av_sigmaI/netI 0.080
_diffrn_reflns_limit_h_max 5
_diffrn_reflns_limit_h_min -5
_diffrn_reflns_limit_k_max 8
_diffrn_reflns_limit_k_min 0
_diffrn_reflns_limit_l_max 22
_diffrn_reflns_limit_l_min 0
_diffrn_reflns_number 1316
_diffrn_reflns_reduction_process 'Lp corrections applied'
_diffrn_reflns_theta_max 24.97
_diffrn_reflns_theta_min 2.16
_diffrn_standards_decay_% 0.72
_diffrn_standards_interval_count 120
_diffrn_standards_number 2
_exptl_absorpt_coefficient_mu 1.182
_exptl_absorpt_correction_type none
_exptl_crystal_colour yellow
_exptl_crystal_density_diffrn 1.552
_exptl_crystal_description prism
_exptl_crystal_F_000 328.00
_exptl_crystal_size_max 0.23
_exptl_crystal_size_mid 0.18
_exptl_crystal_size_min 0.14
_refine_diff_density_max 0.28
_refine_diff_density_min -0.27
_refine_ls_extinction_coef 0.0000033(3)
_refine_ls_extinction_expression 'equ(3) Acta Cryst.(1968) A24, p213.'
_refine_ls_extinction_method 'Zachariasen (1967)'
_refine_ls_goodness_of_fit_all 1.965
_refine_ls_goodness_of_fit_ref 1.965
_refine_ls_hydrogen_treatment noref
_refine_ls_matrix_type full
_refine_ls_number_constraints 0
_refine_ls_number_parameters 198
_refine_ls_number_reflns 1041
_refine_ls_number_restraints 0
_refine_ls_R_factor_all 0.0677
_refine_ls_R_factor_gt 0.0677
_refine_ls_shift/su_max 0.0025
_refine_ls_shift/su_mean 0.0003
_refine_ls_structure_factor_coef F
_refine_ls_weighting_details 'w = 1/[\s^2^(Fo) + 0.00001|Fo|^2^]'
_refine_ls_weighting_scheme sigma
_refine_ls_wR_factor_all 0.0338
_refine_ls_wR_factor_ref 0.0338
_reflns_number_gt 1041
_reflns_number_total 1281
_reflns_threshold_expression I>0.50\s(I)
_cod_data_source_file ja047976msi20040420_045824.cif
_cod_data_source_block C11N5O5H15
_cod_original_cell_volume 670.2(5)
_cod_original_sg_symbol_H-M 'P 21 '
_cod_original_formula_sum 'C11 H15 N5 O6 '
_cod_database_code 4112823

loop_
_symmetry_equiv_pos_as_xyz
'   +x,   +y,   +z'
'   -x,1/2+y,   -z'

loop_
_atom_site_label
_atom_site_fract_x
_atom_site_fract_y
_atom_site_fract_z
_atom_site_U_iso_or_equiv
_atom_site_occupancy
_atom_site_adp_type
_atom_site_calc_flag
O(3') -0.1087(7) -0.1548 -0.5766(2) 0.059(1) 1.000 Uani d
O(4') -0.2563(7) -0.3361 -0.7204(2) 0.047(1) 1.000 Uani d
O(5') -0.5633(7) -0.6200(6) -0.5934(2) 0.066(1) 1.000 Uani d
O(31) 0.0217(7) 0.3791(6) -0.8144(2) 0.065(1) 1.000 Uani d
O(32) -0.0530(8) 0.1804(6) -0.7407(2) 0.094(1) 1.000 Uani d
O(70) -0.0436(6) 0.2073(5) -0.5550(2) 0.050(1) 1.000 Uani d
N(1) -0.6419(8) 0.2564(6) -0.9546(2) 0.037(1) 1.000 Uani d
N(3) -0.1094(8) 0.2530(6) -0.7967(2) 0.043(1) 1.000 Uani d
N(6) -0.9816(9) 0.0648(6) -1.0028(2) 0.040(1) 1.000 Uani d
N(7) -0.8201(8) -0.1789(6) -0.8846(2) 0.040(1) 1.000 Uani d
N(9) -0.4792(8) -0.1214(6) -0.7960(2) 0.036(1) 1.000 Uani d
C(1') -0.323(1) -0.1535(8) -0.7258(2) 0.042(2) 1.000 Uani d
C(2) -0.4305(9) 0.2916(7) -0.9038(2) 0.036(2) 1.000 Uani d
C(2') -0.498(1) -0.1095(8) -0.6655(3) 0.051(2) 1.000 Uani d
C(3) -0.3410(9) 0.1865(7) -0.8461(2) 0.030(1) 1.000 Uani d
C(3') -0.363(1) -0.2380(8) -0.6074(2) 0.043(2) 1.000 Uani d
C(4) -0.4856(9) 0.0221(7) -0.8409(2) 0.028(1) 1.000 Uani d
C(4') -0.307(1) -0.3959(7) -0.6491(2) 0.037(2) 1.000 Uani d
C(5) -0.6978(9) -0.0142(6) -0.8953(2) 0.030(1) 1.000 Uani d
C(5') -0.533(1) -0.5348(8) -0.6579(3) 0.054(2) 1.000 Uani d
C(6) -0.7738(9) 0.1009(7) -0.9508(2) 0.032(1) 1.000 Uani d
C(8) -0.680(1) -0.2324(7) -0.8251(2) 0.044(2) 1.000 Uani d
H(1') -0.1521 -0.0860 -0.7211 0.050 1.000 Uiso c
H(2) -0.3316 0.4002 -0.9078 0.043 1.000 Uiso c
H(4') -0.1362 -0.4495 -0.6279 0.044 1.000 Uiso c
H(8) -0.7180 -0.3428 -0.8040 0.053 1.000 Uiso c
H(21') -0.4752 0.0107 -0.6513 0.061 1.000 Uiso c
H(22') -0.6952 -0.1338 -0.6776 0.061 1.000 Uiso c
H(31') -0.4903 -0.2631 -0.5729 0.052 1.000 Uiso c
H(32') -0.0557 -0.1972 -0.5337 0.068 1.000 Uiso c
H(51') -0.7092 -0.4810 -0.6749 0.065 1.000 Uiso c
H(52') -0.4825 -0.6200 -0.6913 0.065 1.000 Uiso c
H(53') -0.4002 -0.6542 -0.5713 0.077 1.000 Uiso c
H(61) -1.0661 -0.0294 -0.9997 0.065 1.000 Uiso c
H(62) -1.0140 0.1557 -1.0362 0.065 1.000 Uiso c
H(71) -0.0624 0.0879 -0.5543 0.060 1.000 Uiso c
H(72) 0.1363 0.2291 -0.5760 0.060 1.000 Uiso c

loop_
_atom_site_aniso_label
_atom_site_aniso_U_11
_atom_site_aniso_U_22
_atom_site_aniso_U_33
_atom_site_aniso_U_12
_atom_site_aniso_U_13
_atom_site_aniso_U_23
O(3') 0.074(2) 0.055(3) 0.041(2) -0.015(2) -0.024(2) 0.015(2)
O(4') 0.064(2) 0.035(2) 0.043(2) 0.010(2) 0.007(2) 0.017(2)
O(5') 0.057(2) 0.066(3) 0.075(3) -0.008(3) 0.004(2) 0.040(3)
O(31) 0.063(2) 0.059(3) 0.069(3) -0.040(2) -0.006(2) 0.007(3)
O(32) 0.127(3) 0.080(3) 0.058(2) -0.061(3) -0.064(2) 0.034(3)
O(70) 0.058(2) 0.042(2) 0.048(2) -0.006(2) -0.009(2) 0.007(2)
N(1) 0.044(2) 0.036(3) 0.029(2) 0.000(3) -0.008(2) 0.002(2)
N(3) 0.037(3) 0.038(3) 0.051(3) -0.007(3) -0.009(2) -0.003(3)
N(6) 0.050(2) 0.034(3) 0.033(2) 0.001(3) -0.009(2) -0.001(3)
N(7) 0.047(3) 0.034(3) 0.034(2) -0.008(2) -0.011(2) 0.003(2)
N(9) 0.040(2) 0.036(3) 0.029(2) -0.009(2) -0.014(2) 0.007(3)
C(1') 0.040(3) 0.048(4) 0.037(3) -0.006(3) 0.002(3) 0.012(3)
C(2) 0.044(3) 0.025(3) 0.041(3) -0.002(3) 0.012(3) 0.008(3)
C(2') 0.071(4) 0.043(4) 0.035(3) 0.014(3) -0.011(3) 0.001(3)
C(3) 0.024(2) 0.037(3) 0.031(3) 0.003(3) 0.009(2) -0.003(3)
C(3') 0.042(3) 0.052(4) 0.033(3) 0.003(3) -0.009(3) 0.008(3)
C(4) 0.035(3) 0.023(3) 0.027(3) -0.007(3) 0.008(2) 0.003(3)
C(4') 0.044(3) 0.032(3) 0.033(3) -0.004(3) -0.004(3) 0.007(3)
C(5) 0.034(3) 0.032(3) 0.022(3) -0.008(3) -0.007(2) 0.003(3)
C(5') 0.047(3) 0.057(4) 0.057(4) 0.002(3) -0.006(3) 0.015(3)
C(6) 0.033(3) 0.032(3) 0.029(3) 0.004(3) -0.005(2) -0.001(3)
C(8) 0.062(3) 0.031(3) 0.038(3) -0.024(3) -0.001(3) 0.006(3)

loop_
_atom_type_symbol
_atom_type_oxidation_number
_atom_type_number_in_cell
_atom_type_scat_dispersion_real
_atom_type_scat_dispersion_imag
_atom_type_scat_source
C 0 22 0.002 0.002
;International Tables for Crystallography
(1992, Vol. C, Tables 4.2.6.8 and 6.1.1.1)
;
N 0 10 0.004 0.003
;International Tables for Crystallography
(1992, Vol. C, Tables 4.2.6.8 and 6.1.1.1)
;
O 0 12 0.008 0.006
;International Tables for Crystallography
(1992, Vol. C, Tables 4.2.6.8 and 6.1.1.1)
;
H 0 30 0.000 0.000
;International Tables for Crystallography
(1992, Vol. C, Table 6.1.1.2)
;

loop_
_geom_angle_atom_site_label_1
_geom_angle_atom_site_label_2
_geom_angle_atom_site_label_3
_geom_angle
_geom_angle_publ_flag
C(3') O(3') H(32') 111.2 no
C(1') O(4') C(4') 108.1(4) yes
C(5') O(5') H(53') 112.8 no
H(71) O(70) H(72) 105.1 no
C(2) N(1) C(6) 116.9(4) yes
O(31) N(3) O(32) 122.5(4) yes
O(31) N(3) C(3) 117.8(4) yes
O(32) N(3) C(3) 119.7(4) yes
C(6) N(6) H(61) 116.5 no
C(6) N(6) H(62) 113.8 no
H(61) N(6) H(62) 129.6 no
C(5) N(7) C(8) 102.8(4) yes
C(1') N(9) C(4) 131.7(4) yes
C(1') N(9) C(8) 122.2(4) yes
C(4) N(9) C(8) 105.7(3) yes
O(4') C(1') N(9) 108.2(4) yes
O(4') C(1') C(2') 107.0(4) yes
O(4') C(1') H(1') 109.6 no
N(9) C(1') C(2') 112.8(4) yes
N(9) C(1') H(1') 109.6 no
C(2') C(1') H(1') 109.6 no
N(1) C(2) C(3) 126.8(5) yes
N(1) C(2) H(2) 116.6 no
C(3) C(2) H(2) 116.6 no
C(1') C(2') C(3') 100.6(4) yes
C(1') C(2') H(21') 111.6 no
C(1') C(2') H(22') 111.6 no
C(3') C(2') H(21') 111.6 no
C(3') C(2') H(22') 111.6 no
H(21') C(2') H(22') 109.5 no
N(3) C(3) C(2) 117.4(5) yes
N(3) C(3) C(4) 126.1(4) yes
C(2) C(3) C(4) 116.5(4) yes
O(3') C(3') C(2') 106.3(4) yes
O(3') C(3') C(4') 112.8(4) yes
O(3') C(3') H(31') 111.7 no
C(2') C(3') C(4') 102.0(4) yes
C(2') C(3') H(31') 111.7 no
C(4') C(3') H(31') 111.7 no
N(9) C(4) C(3) 138.6(4) yes
N(9) C(4) C(5) 105.7(4) yes
C(3) C(4) C(5) 115.7(4) yes
O(4') C(4') C(3') 107.6(4) yes
O(4') C(4') C(5') 107.2(4) yes
O(4') C(4') H(4') 108.0 no
C(3') C(4') C(5') 117.6(5) yes
C(3') C(4') H(4') 108.0 no
C(5') C(4') H(4') 108.0 no
N(7) C(5) C(4) 110.2(4) yes
N(7) C(5) C(6) 126.4(4) yes
C(4) C(5) C(6) 123.4(4) yes
O(5') C(5') C(4') 111.2(4) yes
O(5') C(5') H(51') 109.0 no
O(5') C(5') H(52') 109.0 no
C(4') C(5') H(51') 109.0 no
C(4') C(5') H(52') 109.0 no
H(51') C(5') H(52') 109.5 no
N(1) C(6) N(6) 116.6(4) yes
N(1) C(6) C(5) 120.6(4) yes
N(6) C(6) C(5) 122.8(5) yes
N(7) C(8) N(9) 115.6(5) yes
N(7) C(8) H(8) 122.2 no
N(9) C(8) H(8) 122.2 no

loop_
_geom_bond_atom_site_label_1
_geom_bond_atom_site_label_2
_geom_bond_distance
_geom_bond_publ_flag
O(3') C(3') 1.422(5) yes
O(3') H(32') 0.88 no
O(4') C(1') 1.416(6) yes
O(4') C(4') 1.467(5) yes
O(5') C(5') 1.402(6) yes
O(5') H(53') 0.87 no
O(31) N(3) 1.202(5) yes
O(32) N(3) 1.199(5) yes
O(70) H(71) 0.91 no
O(70) H(72) 0.99 no
N(1) C(2) 1.337(5) yes
N(1) C(6) 1.334(6) yes
N(3) C(3) 1.451(5) yes
N(6) C(6) 1.342(5) yes
N(6) H(61) 0.82 no
N(6) H(62) 0.94 no
N(7) C(5) 1.394(6) yes
N(7) C(8) 1.309(5) yes
N(9) C(1') 1.472(5) yes
N(9) C(4) 1.375(6) yes
N(9) C(8) 1.338(5) yes
C(1') C(2') 1.514(7) yes
C(1') H(1') 0.95 no
C(2) C(3) 1.381(6) yes
C(2) H(2) 0.95 no
C(2') C(3') 1.554(6) yes
C(2') H(21') 0.95 no
C(2') H(22') 0.95 no
C(3) C(4) 1.424(6) yes
C(3') C(4') 1.470(7) yes
C(3') H(31') 0.95 no
C(4) C(5) 1.387(5) yes
C(4') C(5') 1.491(7) yes
C(4') H(4') 0.95 no
C(5) C(6) 1.383(6) yes
C(5') H(51') 0.95 no
C(5') H(52') 0.95 no
C(8) H(8) 0.95 no

loop_
_geom_contact_atom_site_label_1
_geom_contact_atom_site_label_2
_geom_contact_distance
_geom_contact_site_symmetry_2
_geom_contact_publ_flag
O(3') O(70) 2.729(4) 2_544 no
O(3') O(70) 2.777(4) . no
O(3') C(2') 3.497(7) 1_655 no
O(4') O(31) 3.162(5) 1_545 no
O(4') N(3) 3.522(5) 1_545 no
O(5') O(70) 2.773(5) 1_445 no
O(5') O(70) 2.801(5) 1_545 no
O(31) C(8) 3.268(6) 1_665 no
O(31) C(2) 3.297(6) 1_655 no
O(31) N(1) 3.362(5) 1_655 no
O(31) C(3) 3.443(6) 1_655 no
O(31) C(5') 3.511(6) 1_665 no
O(31) C(6) 3.541(6) 1_655 no
O(32) C(5') 3.506(7) 1_665 no
O(32) O(70) 3.523(5) . no
O(32) C(2') 3.588(7) 1_655 no
O(32) C(5') 3.597(7) 1_565 no
O(70) C(5') 3.459(6) 1_565 no
O(70) C(3') 3.476(5) 2_554 no
N(1) N(6) 2.987(6) 2_353 no
N(3) C(5) 3.475(6) 1_655 no
N(3) C(4) 3.589(6) 1_655 no
N(6) N(7) 2.960(6) 2_353 no
N(6) C(2) 3.428(6) 1_455 no
N(6) C(2) 3.446(7) 2_443 no
C(3) C(6) 3.549(6) 1_655 no
C(3) C(5) 3.595(6) 1_655 no

loop_
_geom_hbond_atom_site_label_D
_geom_hbond_atom_site_label_H
_geom_hbond_atom_site_label_A
_geom_hbond_distance_DH
_geom_hbond_distance_HA
_geom_hbond_distance_DA
_geom_hbond_angle_DHA
_geom_hbond_site_symmetry_A
O(3') H(32') O(70) 0.88 1.84 2.729(4) 177.7 2_544
O(5') H(53') O(70) 0.87 1.97 2.801(5) 157.1 1_545
O(70) H(71) O(3') 0.91 1.89 2.777(4) 166.4 .
O(70) H(72) O(5') 0.99 1.87 2.773(5) 150.4 1_665
N(6) H(61) N(1) 0.82 2.24 2.987(6) 151.9 2_343
N(6) H(62) N(7) 0.94 2.04 2.960(6) 165.5 2_353
N(6) H(61) N(7) 0.82 2.62 2.938(6) 104.9 .
